data_4337295
loop_
_publ_author_name
'Uppal, Ritika'
'Israel, Hayley P.'
'Incarvito, Christopher D.'
'Valentine, Ann M.'

_publ_section_title
;
 Correction to Titanium(IV) Complexes with
 N,N'-Dialkyl-2,3-dihydroxyterephthalamides and 1-Hydroxy-2(1H)-pyridinone
 as Siderophore and Tunichrome Analogues.
;
_journal_issue 4
_journal_name_full 'Inorganic chemistry'
_journal_page_first 2342
_journal_paper_doi 10.1021/ic5001182
_journal_volume 53
_journal_year 2014
_chemical_formula_sum 'C30 H34 N6 O18 Ti2'
_chemical_formula_weight 862.43
_chemical_name_systematic
; 
 ? 
;
_space_group_IT_number 2
_symmetry_cell_setting triclinic
_symmetry_space_group_name_Hall '-P 1'
_symmetry_space_group_name_H-M 'P -1'
_atom_sites_solution_hydrogens geom
_atom_sites_solution_primary direct
_atom_sites_solution_secondary difmap
_audit_creation_method SHELXL-97
_cell_angle_alpha 81.88(3)
_cell_angle_beta 86.79(3)
_cell_angle_gamma 75.70(3)
_cell_formula_units_Z 2
_cell_length_a 10.954(2)
_cell_length_b 12.906(3)
_cell_length_c 13.140(3)
_cell_measurement_temperature 173(2)
_cell_volume 1781.6(7)
_computing_cell_refinement Denzo
_computing_data_collection 'Nonius Collect'
_computing_data_reduction Denzo
_computing_molecular_graphics 'Bruker SHELXTL'
_computing_publication_material 'Bruker SHELXTL'
_computing_structure_refinement 'SHELXL-97 (Sheldrick, 1997)'
_computing_structure_solution 'SHELXS-97 (Sheldrick, 1990)'
_diffrn_ambient_temperature 173(2)
_diffrn_measured_fraction_theta_full 0.988
_diffrn_measured_fraction_theta_max 0.988
_diffrn_measurement_device_type 'Bruker P4'
_diffrn_measurement_method '\w scans'
_diffrn_radiation_monochromator graphite
_diffrn_radiation_source 'fine-focus sealed tube'
_diffrn_radiation_type MoK\a
_diffrn_radiation_wavelength 0.71073
_diffrn_reflns_av_R_equivalents 0.0928
_diffrn_reflns_av_sigmaI/netI 0.1903
_diffrn_reflns_limit_h_max 14
_diffrn_reflns_limit_h_min -14
_diffrn_reflns_limit_k_max 17
_diffrn_reflns_limit_k_min -16
_diffrn_reflns_limit_l_max 17
_diffrn_reflns_limit_l_min -17
_diffrn_reflns_number 15030
_diffrn_reflns_theta_full 28.78
_diffrn_reflns_theta_max 28.78
_diffrn_reflns_theta_min 2.85
_exptl_absorpt_coefficient_mu 0.538
_exptl_absorpt_correction_type none
_exptl_crystal_colour colorless
_exptl_crystal_density_diffrn 1.608
_exptl_crystal_density_method 'not measured'
_exptl_crystal_description block
_exptl_crystal_F_000 888
_exptl_crystal_size_max 0.2
_exptl_crystal_size_mid 0.1
_exptl_crystal_size_min 0.1
_refine_diff_density_max 0.674
_refine_diff_density_min -0.593
_refine_diff_density_rms 0.113
_refine_ls_extinction_coef 0.006(2)
_refine_ls_extinction_expression Fc^*^=kFc[1+0.001xFc^2^\l^3^/sin(2\q)]^-1/4^
_refine_ls_extinction_method SHELXL
_refine_ls_goodness_of_fit_ref 1.043
_refine_ls_hydrogen_treatment mixed
_refine_ls_matrix_type full
_refine_ls_number_parameters 506
_refine_ls_number_reflns 9159
_refine_ls_number_restraints 0
_refine_ls_restrained_S_all 1.043
_refine_ls_R_factor_all 0.1999
_refine_ls_R_factor_gt 0.0916
_refine_ls_shift/su_max 0.002
_refine_ls_shift/su_mean 0.000
_refine_ls_structure_factor_coef Fsqd
_refine_ls_weighting_details 'calc w=1/[\s^2^(Fo^2^)+(0.1000P)^2^+0.0000P] where P=(Fo^2^+2Fc^2^)/3'
_refine_ls_weighting_scheme calc
_refine_ls_wR_factor_gt 0.1850
_refine_ls_wR_factor_ref 0.2267
_reflns_number_gt 4459
_reflns_number_total 9159
_reflns_threshold_expression >2sigma(I)
_cod_data_source_file ic5001182_si_001.cif
_cod_data_source_block hi01
_cod_depositor_comments
;
The following automatic conversions were performed:

'_symmetry_cell_setting' value 'Triclinic' changed to 'triclinic'
according to
/usr/data/users/saulius/automatic-downloads/current/ACS/lib/dictionaries/cif_core.dic
dictionary named 'cif_core.dic' version 2.4.2 from 2011-04-26.

Automatic conversion script
Id: cif_fix_values 2281 2013-09-26 08:29:07Z andrius 
;
_cod_original_cell_volume 1781.6(6)
_cod_original_sg_symbol_H-M P-1
_cod_database_code 4337295

loop_
_symmetry_equiv_pos_as_xyz
'x, y, z'
'-x, -y, -z'

loop_
_atom_site_label
_atom_site_type_symbol
_atom_site_fract_x
_atom_site_fract_y
_atom_site_fract_z
_atom_site_U_iso_or_equiv
_atom_site_adp_type
_atom_site_occupancy
_atom_site_symmetry_multiplicity
_atom_site_calc_flag
_atom_site_refinement_flags
Ti1 Ti 0.34441(8) 0.27178(7) 0.25404(7) 0.0206(3) Uani 1 1 d .
Ti2 Ti 0.16056(8) 0.11743(7) 0.15945(7) 0.0217(3) Uani 1 1 d .
O1 O 0.4290(3) 0.3972(3) 0.2576(2) 0.0230(8) Uani 1 1 d .
O2 O 0.2835(3) 0.3732(3) 0.1225(3) 0.0241(8) Uani 1 1 d .
O3 O 0.3240(3) 0.2571(3) 0.4095(2) 0.0263(8) Uani 1 1 d .
O4 O 0.1691(3) 0.3795(3) 0.2900(3) 0.0302(9) Uani 1 1 d .
O5 O 0.4904(3) 0.1608(3) 0.3264(2) 0.0226(8) Uani 1 1 d .
O6 O 0.4773(3) 0.2240(3) 0.1392(2) 0.0223(8) Uani 1 1 d .
O7 O 0.1343(3) 0.2260(3) 0.0327(3) 0.0238(8) Uani 1 1 d .
O8 O 0.3178(3) 0.0704(3) 0.0631(3) 0.0255(8) Uani 1 1 d .
O9 O -0.0101(3) 0.2231(3) 0.1638(3) 0.0294(9) Uani 1 1 d .
O10 O 0.0718(3) 0.0768(3) 0.3049(3) 0.0273(8) Uani 1 1 d .
O11 O 0.2578(3) -0.0338(3) 0.2269(3) 0.0264(8) Uani 1 1 d .
O12 O 0.0842(3) 0.0132(3) 0.0970(3) 0.0240(8) Uani 1 1 d .
O13 O 0.2537(3) 0.1804(3) 0.2311(2) 0.0227(8) Uani 1 1 d .
O14 O 0.3433(4) 0.5094(3) 0.4303(3) 0.0351(9) Uani 1 1 d .
O15 O 0.3024(4) 0.0236(3) 0.4359(3) 0.0440(11) Uani 1 1 d .
O16 O 0.5102(4) 0.1670(3) 0.5635(3) 0.0450(11) Uani 1 1 d .
O17 O 0.4675(4) 0.3799(4) 0.5995(3) 0.0488(12) Uani 1 1 d .
O18 O -0.0079(5) 0.4654(5) 0.1164(5) 0.0816(17) Uani 1 1 d .
N1 N 0.4092(4) 0.4718(4) 0.1735(4) 0.0324(11) Uani 1 1 d .
N2 N 0.2067(4) 0.2944(4) 0.4492(3) 0.0284(11) Uani 1 1 d .
N3 N 0.5869(4) 0.1134(3) 0.2670(3) 0.0251(10) Uani 1 1 d .
N4 N 0.3243(5) 0.1359(4) -0.0228(4) 0.0361(12) Uani 1 1 d .
N5 N -0.0799(4) 0.2232(4) 0.2506(3) 0.0316(11) Uani 1 1 d .
N6 N 0.2123(4) -0.1128(4) 0.2095(4) 0.0378(12) Uani 1 1 d .
C1 C 0.3297(4) 0.4572(4) 0.1040(3) 0.0167(10) Uani 1 1 d .
C2 C 0.4667(5) 0.5565(4) 0.1590(4) 0.0281(12) Uani 1 1 d .
H2A H 0.5215 0.5646 0.2093 0.034 Uiso 1 1 calc R
C3 C 0.4443(5) 0.6279(4) 0.0726(4) 0.0340(14) Uani 1 1 d .
H3A H 0.4857 0.6852 0.0601 0.041 Uiso 1 1 calc R
C4 C 0.3583(6) 0.6165(5) 0.0004(4) 0.0346(14) Uani 1 1 d .
H4A H 0.3396 0.6677 -0.0595 0.042 Uiso 1 1 calc R
C5 C 0.3026(5) 0.5321(4) 0.0171(4) 0.0315(13) Uani 1 1 d .
H5A H 0.2449 0.5246 -0.0311 0.038 Uiso 1 1 calc R
C6 C 0.1248(5) 0.3599(4) 0.3817(4) 0.0226(11) Uani 1 1 d .
C7 C 0.0003(5) 0.3989(4) 0.4157(5) 0.0343(14) Uani 1 1 d .
H7A H -0.0608 0.4449 0.3705 0.041 Uiso 1 1 calc R
C8 C -0.0303(6) 0.3688(5) 0.5163(5) 0.0457(17) Uani 1 1 d .
H8A H -0.1147 0.3932 0.5399 0.055 Uiso 1 1 calc R
C9 C 0.0580(6) 0.3035(5) 0.5850(5) 0.0465(17) Uani 1 1 d .
H9A H 0.0353 0.2854 0.6549 0.056 Uiso 1 1 calc R
C10 C 0.1778(6) 0.2664(5) 0.5491(4) 0.0348(14) Uani 1 1 d .
H10A H 0.2402 0.2214 0.5938 0.042 Uiso 1 1 calc R
C11 C 0.5774(4) 0.1507(4) 0.1656(3) 0.0168(10) Uani 1 1 d .
C12 C 0.6761(5) 0.1083(4) 0.1002(4) 0.0263(12) Uani 1 1 d .
H12A H 0.6712 0.1317 0.0283 0.032 Uiso 1 1 calc R
C13 C 0.7788(5) 0.0341(4) 0.1383(4) 0.0285(12) Uani 1 1 d .
H13A H 0.8464 0.0068 0.0934 0.034 Uiso 1 1 calc R
C14 C 0.7859(5) -0.0023(4) 0.2430(4) 0.0307(13) Uani 1 1 d .
H14A H 0.8581 -0.0544 0.2696 0.037 Uiso 1 1 calc R
C15 C 0.6883(5) 0.0372(4) 0.3079(4) 0.0256(12) Uani 1 1 d .
H15A H 0.6912 0.0123 0.3795 0.031 Uiso 1 1 calc R
C16 C 0.2251(4) 0.2207(3) -0.0388(3) 0.0120(9) Uani 1 1 d .
C17 C 0.4216(5) 0.1209(5) -0.0964(4) 0.0297(13) Uani 1 1 d .
H17A H 0.4922 0.0610 -0.0857 0.036 Uiso 1 1 calc R
C18 C 0.4147(6) 0.1922(5) -0.1831(4) 0.0333(14) Uani 1 1 d .
H18A H 0.4798 0.1814 -0.2342 0.040 Uiso 1 1 calc R
C19 C 0.3116(6) 0.2819(5) -0.1978(4) 0.0385(15) Uani 1 1 d .
H19A H 0.3068 0.3324 -0.2584 0.046 Uiso 1 1 calc R
C20 C 0.2186(5) 0.2959(5) -0.1241(4) 0.0320(13) Uani 1 1 d .
H20A H 0.1497 0.3575 -0.1320 0.038 Uiso 1 1 calc R
C21 C -0.0338(5) 0.1442(4) 0.3271(4) 0.0205(11) Uani 1 1 d .
C22 C -0.0996(5) 0.1402(5) 0.4191(4) 0.0350(14) Uani 1 1 d .
H22A H -0.0668 0.0869 0.4748 0.042 Uiso 1 1 calc R
C23 C -0.2124(6) 0.2127(5) 0.4307(5) 0.0383(15) Uani 1 1 d .
H23A H -0.2592 0.2088 0.4936 0.046 Uiso 1 1 calc R
C24 C -0.2576(5) 0.2919(5) 0.3498(5) 0.0372(15) Uani 1 1 d .
H24A H -0.3353 0.3430 0.3578 0.045 Uiso 1 1 calc R
C25 C -0.1924(5) 0.2972(5) 0.2599(4) 0.0315(13) Uani 1 1 d .
H25A H -0.2237 0.3510 0.2042 0.038 Uiso 1 1 calc R
C26 C 0.1205(4) -0.0900(3) 0.1371(3) 0.0099(9) Uani 1 1 d .
C27 C 0.0719(5) -0.1674(4) 0.1064(4) 0.0246(12) Uani 1 1 d .
H27A H 0.0133 -0.1499 0.0523 0.030 Uiso 1 1 calc R
C28 C 0.1084(5) -0.2705(4) 0.1543(5) 0.0319(13) Uani 1 1 d .
H28A H 0.0746 -0.3252 0.1340 0.038 Uiso 1 1 calc R
C29 C 0.1949(5) -0.2958(4) 0.2329(4) 0.0332(14) Uani 1 1 d .
H29A H 0.2176 -0.3672 0.2678 0.040 Uiso 1 1 calc R
C30 C 0.2474(5) -0.2184(4) 0.2600(4) 0.0263(12) Uani 1 1 d .
H30A H 0.3075 -0.2362 0.3129 0.032 Uiso 1 1 calc R

loop_
_atom_site_aniso_label
_atom_site_aniso_U_11
_atom_site_aniso_U_22
_atom_site_aniso_U_33
_atom_site_aniso_U_23
_atom_site_aniso_U_13
_atom_site_aniso_U_12
Ti1 0.0204(5) 0.0232(5) 0.0189(5) -0.0024(4) -0.0005(4) -0.0067(4)
Ti2 0.0206(5) 0.0251(5) 0.0204(5) -0.0020(4) -0.0006(4) -0.0079(4)
O1 0.0241(19) 0.0229(19) 0.0205(19) 0.0036(15) -0.0029(15) -0.0058(15)
O2 0.026(2) 0.0219(19) 0.0257(19) -0.0009(15) -0.0045(15) -0.0086(15)
O3 0.0191(19) 0.041(2) 0.0194(18) -0.0072(16) 0.0018(15) -0.0068(16)
O4 0.025(2) 0.033(2) 0.030(2) -0.0079(17) -0.0015(16) -0.0001(16)
O5 0.0142(18) 0.031(2) 0.0203(18) -0.0059(15) 0.0052(14) -0.0009(15)
O6 0.0201(19) 0.0248(19) 0.0192(18) 0.0023(15) 0.0002(14) -0.0032(15)
O7 0.0173(19) 0.029(2) 0.0247(19) -0.0012(15) 0.0033(15) -0.0075(15)
O8 0.024(2) 0.031(2) 0.0205(19) 0.0000(16) 0.0013(15) -0.0060(16)
O9 0.025(2) 0.034(2) 0.026(2) -0.0005(16) 0.0036(16) -0.0030(16)
O10 0.025(2) 0.029(2) 0.026(2) 0.0037(16) 0.0025(16) -0.0077(16)
O11 0.028(2) 0.028(2) 0.025(2) -0.0033(16) -0.0073(16) -0.0093(16)
O12 0.023(2) 0.024(2) 0.0256(19) 0.0004(16) -0.0074(15) -0.0054(15)
O13 0.0195(19) 0.026(2) 0.0235(19) -0.0012(15) 0.0006(15) -0.0085(15)
O14 0.034(2) 0.031(2) 0.037(2) -0.0045(18) -0.0012(18) -0.0022(17)
O15 0.067(3) 0.041(2) 0.026(2) 0.0060(18) -0.014(2) -0.020(2)
O16 0.048(3) 0.054(3) 0.030(2) -0.001(2) -0.004(2) -0.009(2)
O17 0.054(3) 0.066(3) 0.033(2) 0.006(2) -0.010(2) -0.031(2)
O18 0.044(3) 0.095(4) 0.092(4) 0.017(3) -0.003(3) -0.006(3)
N1 0.033(3) 0.032(3) 0.034(3) -0.007(2) 0.009(2) -0.012(2)
N2 0.019(2) 0.038(3) 0.030(3) -0.012(2) 0.011(2) -0.007(2)
N3 0.022(2) 0.025(2) 0.030(3) -0.005(2) -0.0008(19) -0.0082(19)
N4 0.039(3) 0.044(3) 0.031(3) -0.009(2) 0.001(2) -0.019(2)
N5 0.030(3) 0.042(3) 0.026(3) -0.007(2) 0.001(2) -0.013(2)
N6 0.029(3) 0.045(3) 0.038(3) -0.005(2) 0.004(2) -0.007(2)
C1 0.019(3) 0.015(3) 0.015(2) 0.001(2) -0.003(2) -0.004(2)
C2 0.032(3) 0.028(3) 0.029(3) -0.007(2) 0.004(2) -0.013(2)
C3 0.041(4) 0.030(3) 0.037(3) -0.009(3) 0.010(3) -0.020(3)
C4 0.048(4) 0.030(3) 0.027(3) -0.001(2) 0.001(3) -0.015(3)
C5 0.041(4) 0.033(3) 0.022(3) -0.005(2) 0.003(2) -0.012(3)
C6 0.023(3) 0.019(3) 0.028(3) -0.008(2) 0.003(2) -0.005(2)
C7 0.027(3) 0.034(3) 0.043(4) -0.016(3) 0.007(3) -0.006(3)
C8 0.029(4) 0.047(4) 0.067(5) -0.028(4) 0.023(3) -0.014(3)
C9 0.044(4) 0.058(4) 0.041(4) -0.015(3) 0.019(3) -0.019(3)
C10 0.034(3) 0.040(4) 0.033(3) -0.011(3) 0.010(3) -0.013(3)
C11 0.016(3) 0.020(3) 0.016(2) -0.001(2) 0.0024(19) -0.009(2)
C12 0.029(3) 0.033(3) 0.019(3) -0.008(2) 0.005(2) -0.010(2)
C13 0.026(3) 0.034(3) 0.025(3) -0.008(2) 0.006(2) -0.007(2)
C14 0.022(3) 0.031(3) 0.038(3) -0.009(3) -0.001(2) -0.002(2)
C15 0.024(3) 0.030(3) 0.023(3) 0.000(2) -0.006(2) -0.007(2)
C16 0.013(2) 0.010(2) 0.013(2) 0.0005(18) -0.0005(18) -0.0038(18)
C17 0.017(3) 0.043(3) 0.034(3) -0.018(3) 0.007(2) -0.010(2)
C18 0.037(4) 0.049(4) 0.020(3) -0.005(3) 0.005(2) -0.024(3)
C19 0.038(4) 0.055(4) 0.026(3) 0.003(3) -0.004(3) -0.022(3)
C20 0.026(3) 0.039(3) 0.031(3) 0.002(3) -0.004(2) -0.010(2)
C21 0.019(3) 0.023(3) 0.020(3) -0.001(2) 0.001(2) -0.007(2)
C22 0.040(4) 0.040(4) 0.028(3) -0.002(3) 0.005(3) -0.018(3)
C23 0.038(4) 0.049(4) 0.032(3) -0.014(3) 0.013(3) -0.018(3)
C24 0.022(3) 0.050(4) 0.039(4) -0.015(3) 0.005(3) -0.005(3)
C25 0.021(3) 0.041(3) 0.031(3) -0.008(3) -0.002(2) -0.002(2)
C26 0.008(2) 0.009(2) 0.012(2) 0.0011(17) -0.0013(17) -0.0019(17)
C27 0.019(3) 0.027(3) 0.029(3) -0.009(2) 0.001(2) -0.006(2)
C28 0.023(3) 0.027(3) 0.048(4) -0.014(3) 0.011(3) -0.008(2)
C29 0.033(3) 0.020(3) 0.043(4) 0.002(3) 0.007(3) -0.005(2)
C30 0.020(3) 0.023(3) 0.030(3) 0.005(2) 0.002(2) -0.001(2)

loop_
_atom_type_symbol
_atom_type_description
_atom_type_scat_dispersion_real
_atom_type_scat_dispersion_imag
_atom_type_scat_source
C C 0.0033 0.0016 'International Tables Vol C Tables 4.2.6.8 and 6.1.1.4'
H H 0.0000 0.0000 'International Tables Vol C Tables 4.2.6.8 and 6.1.1.4'
N N 0.0061 0.0033 'International Tables Vol C Tables 4.2.6.8 and 6.1.1.4'
O O 0.0106 0.0060 'International Tables Vol C Tables 4.2.6.8 and 6.1.1.4'
Ti Ti 0.2776 0.4457 'International Tables Vol C Tables 4.2.6.8 and 6.1.1.4'

loop_
_geom_angle_atom_site_label_1
_geom_angle_atom_site_label_2
_geom_angle_atom_site_label_3
_geom_angle
O13 Ti1 O3 97.95(15)
O13 Ti1 O5 97.57(15)
O3 Ti1 O5 67.37(13)
O13 Ti1 O2 92.30(15)
O3 Ti1 O2 142.51(15)
O5 Ti1 O2 146.66(14)
O13 Ti1 O1 168.75(15)
O3 Ti1 O1 89.73(14)
O5 Ti1 O1 92.96(14)
O2 Ti1 O1 76.67(14)
O13 Ti1 O6 93.07(15)
O3 Ti1 O6 140.71(14)
O5 Ti1 O6 73.86(13)
O2 Ti1 O6 73.87(13)
O1 Ti1 O6 86.03(13)
O13 Ti1 O4 86.82(15)
O3 Ti1 O4 72.58(14)
O5 Ti1 O4 139.94(14)
O2 Ti1 O4 72.11(14)
O1 Ti1 O4 87.67(14)
O6 Ti1 O4 145.95(14)
O13 Ti2 O7 98.55(14)
O13 Ti2 O9 100.70(15)
O7 Ti2 O9 68.72(14)
O13 Ti2 O12 165.87(15)
O7 Ti2 O12 93.16(14)
O9 Ti2 O12 90.88(14)
O13 Ti2 O11 89.91(14)
O7 Ti2 O11 146.89(14)
O9 Ti2 O11 141.08(15)
O12 Ti2 O11 75.97(14)
O13 Ti2 O8 89.12(14)
O7 Ti2 O8 74.05(13)
O9 Ti2 O8 142.47(15)
O12 Ti2 O8 86.52(14)
O11 Ti2 O8 74.14(14)
O13 Ti2 O10 86.18(14)
O7 Ti2 O10 141.50(14)
O9 Ti2 O10 72.85(14)
O12 Ti2 O10 89.57(14)
O11 Ti2 O10 70.62(14)
O8 Ti2 O10 144.43(14)
N1 O1 Ti1 114.1(3)
C1 O2 Ti1 115.4(3)
N2 O3 Ti1 117.3(3)
C6 O4 Ti1 115.2(3)
N3 O5 Ti1 117.4(3)
C11 O6 Ti1 117.9(3)
C16 O7 Ti2 118.9(3)
N4 O8 Ti2 116.1(3)
N5 O9 Ti2 119.5(3)
C21 O10 Ti2 116.1(3)
N6 O11 Ti2 114.8(3)
C26 O12 Ti2 115.9(3)
Ti1 O13 Ti2 158.0(2)
O1 N1 C1 115.5(4)
O1 N1 C2 122.0(5)
C1 N1 C2 122.5(5)
C6 N2 C10 124.1(5)
C6 N2 O3 114.7(4)
C10 N2 O3 121.3(5)
O5 N3 C11 114.8(4)
O5 N3 C15 121.9(4)
C11 N3 C15 123.2(4)
O8 N4 C16 114.9(4)
O8 N4 C17 125.4(5)
C16 N4 C17 119.6(5)
O9 N5 C21 115.5(4)
O9 N5 C25 122.0(5)
C21 N5 C25 122.5(5)
O11 N6 C26 116.9(4)
O11 N6 C30 125.2(5)
C26 N6 C30 117.9(5)
O2 C1 N1 118.1(4)
O2 C1 C5 123.2(5)
N1 C1 C5 118.7(5)
C3 C2 N1 119.2(5)
C2 C3 C4 119.4(5)
C5 C4 C3 119.9(5)
C4 C5 C1 120.2(5)
O4 C6 N2 115.8(4)
O4 C6 C7 126.0(5)
N2 C6 C7 118.2(5)
C8 C7 C6 118.0(6)
C7 C8 C9 122.3(6)
C10 C9 C8 118.2(6)
N2 C10 C9 119.3(6)
O6 C11 N3 115.9(4)
O6 C11 C12 126.2(4)
N3 C11 C12 117.9(4)
C13 C12 C11 120.4(5)
C12 C13 C14 120.3(5)
C15 C14 C13 119.8(5)
N3 C15 C14 118.4(5)
O7 C16 N4 115.6(4)
O7 C16 C20 122.7(4)
N4 C16 C20 121.7(5)
C18 C17 N4 119.6(5)
C17 C18 C19 120.2(5)
C20 C19 C18 119.2(5)
C19 C20 C16 119.7(5)
O10 C21 N5 115.3(4)
O10 C21 C22 126.0(5)
N5 C21 C22 118.7(5)
C23 C22 C21 120.2(5)
C22 C23 C24 119.4(5)
C25 C24 C23 120.6(6)
C24 C25 N5 118.5(5)
O12 C26 C27 122.1(4)
O12 C26 N6 115.4(4)
C27 C26 N6 122.5(4)
C26 C27 C28 119.0(5)
C27 C28 C29 120.2(5)
C30 C29 C28 120.2(5)
C29 C30 N6 119.8(5)

loop_
_geom_bond_atom_site_label_1
_geom_bond_atom_site_label_2
_geom_bond_distance
Ti1 O13 1.784(3)
Ti1 O3 2.030(3)
Ti1 O5 2.042(3)
Ti1 O2 2.050(4)
Ti1 O1 2.062(3)
Ti1 O6 2.086(3)
Ti1 O4 2.147(4)
Ti2 O13 1.822(3)
Ti2 O7 2.004(4)
Ti2 O9 2.026(4)
Ti2 O12 2.032(3)
Ti2 O11 2.078(4)
Ti2 O8 2.097(3)
Ti2 O10 2.153(3)
O1 N1 1.348(5)
O2 C1 1.294(5)
O3 N2 1.358(5)
O4 C6 1.289(6)
O5 N3 1.350(5)
O6 C11 1.286(6)
O7 C16 1.325(5)
O8 N4 1.320(5)
O9 N5 1.338(5)
O10 C21 1.309(6)
O11 N6 1.293(6)
O12 C26 1.332(5)
N1 C1 1.358(6)
N1 C2 1.377(7)
N2 C6 1.345(7)
N2 C10 1.353(7)
N3 C11 1.351(6)
N3 C15 1.367(6)
N4 C16 1.341(6)
N4 C17 1.394(7)
N5 C21 1.349(6)
N5 C25 1.371(7)
N6 C26 1.373(6)
N6 C30 1.400(7)
C1 C5 1.383(7)
C2 C3 1.350(8)
C3 C4 1.420(8)
C4 C5 1.361(7)
C6 C7 1.403(7)
C7 C8 1.371(8)
C8 C9 1.393(9)
C9 C10 1.362(8)
C11 C12 1.394(7)
C12 C13 1.353(7)
C13 C14 1.390(7)
C14 C15 1.371(7)
C16 C20 1.368(7)
C17 C18 1.353(8)
C18 C19 1.403(8)
C19 C20 1.362(8)
C21 C22 1.374(7)
C22 C23 1.369(8)
C23 C24 1.387(8)
C24 C25 1.349(8)
C26 C27 1.358(6)
C27 C28 1.362(7)
C28 C29 1.390(8)
C29 C30 1.364(8)
